data_4032306
loop_
_publ_author_name
'Murayama, Koichi'
'Shibata, Yu'
'Sugiyama, Haruki'
'Uekusa, Hidehiro'
'Tanaka, Ken'

_publ_section_title
;
 Synthesis, Structure, and Photophysical/Chiroptical Properties of
 Benzopicene-Based \p-Conjugated Molecules.
;
_journal_issue 2
_journal_name_full 'The Journal of organic chemistry'
_journal_page_first 1136
_journal_page_last 1144
_journal_paper_doi 10.1021/acs.joc.6b02757
_journal_volume 82
_journal_year 2017
_chemical_formula_moiety 'C61 H44 O'
_chemical_formula_sum 'C61 H44 O'
_chemical_formula_weight 792.96
_space_group_crystal_system monoclinic
_space_group_IT_number 14
_space_group_name_Hall '-P 2ybc'
_space_group_name_H-M_alt 'P 1 21/c 1'
_symmetry_space_group_name_Hall '-P 2ybc'
_symmetry_space_group_name_H-M 'P 1 21/c 1'
_atom_sites_solution_hydrogens geom
_atom_sites_solution_primary direct
_atom_sites_solution_secondary difmap
_audit_creation_method SHELXL-2014/7
_cell_angle_alpha 90
_cell_angle_beta 97.8354(7)
_cell_angle_gamma 90
_cell_formula_units_Z 4
_cell_length_a 14.3865(3)
_cell_length_b 11.7129(2)
_cell_length_c 24.5179(5)
_cell_measurement_reflns_used 19550
_cell_measurement_temperature 93(2)
_cell_measurement_theta_max 68.23
_cell_measurement_theta_min 3.1
_cell_volume 4092.88(14)
_computing_cell_refinement 'PROCESS-AUTO (Rigaku, 1998)'
_computing_data_collection 'PROCESS-AUTO (Rigaku, 1998)'
_computing_data_reduction 'PROCESS-AUTO (Rigaku, 1998)'
_computing_molecular_graphics 'ORTEP-3 (Farrugia, 2008)'
_computing_publication_material 'SHELXL-2014/07 (Sheldrick, 2014)'
_computing_structure_refinement 'SHELXL-2014/7 (Sheldrick, 2014)'
_computing_structure_solution 'SHELXS 2013/1 (Sheldrick, 2013)'
_diffrn_ambient_temperature 93(2)
_diffrn_measured_fraction_theta_full 0.998
_diffrn_measured_fraction_theta_max 0.997
_diffrn_measurement_device_type 'RIGAKU R-AXIS RAPID-II IP Area Detector'
_diffrn_measurement_method '\w scans'
_diffrn_radiation_type CuK\a
_diffrn_radiation_wavelength 1.54186
_diffrn_reflns_av_R_equivalents 0.0363
_diffrn_reflns_av_unetI/netI 0.0257
_diffrn_reflns_Laue_measured_fraction_full 0.998
_diffrn_reflns_Laue_measured_fraction_max 0.997
_diffrn_reflns_limit_h_max 17
_diffrn_reflns_limit_h_min -17
_diffrn_reflns_limit_k_max 12
_diffrn_reflns_limit_k_min -14
_diffrn_reflns_limit_l_max 29
_diffrn_reflns_limit_l_min -29
_diffrn_reflns_number 46628
_diffrn_reflns_point_group_measured_fraction_full 0.998
_diffrn_reflns_point_group_measured_fraction_max 0.997
_diffrn_reflns_theta_full 67.686
_diffrn_reflns_theta_max 68.237
_diffrn_reflns_theta_min 3.101
_diffrn_source 'rotating anode X-ray tube'
_exptl_absorpt_coefficient_mu 0.568
_exptl_absorpt_correction_T_max 0.966
_exptl_absorpt_correction_T_min 0.811
_exptl_absorpt_correction_type multi-scan
_exptl_absorpt_process_details 'Absorption was corrected by ABSCOR'
_exptl_crystal_colour orange
_exptl_crystal_density_diffrn 1.287
_exptl_crystal_description needle
_exptl_crystal_F_000 1672
_exptl_crystal_size_max 0.230
_exptl_crystal_size_mid 0.108
_exptl_crystal_size_min 0.061
_refine_diff_density_max 0.385
_refine_diff_density_min -0.221
_refine_diff_density_rms 0.054
_refine_ls_extinction_method none
_refine_ls_goodness_of_fit_ref 1.105
_refine_ls_hydrogen_treatment constr
_refine_ls_matrix_type full
_refine_ls_number_parameters 561
_refine_ls_number_reflns 7473
_refine_ls_number_restraints 0
_refine_ls_restrained_S_all 1.105
_refine_ls_R_factor_all 0.0516
_refine_ls_R_factor_gt 0.0427
_refine_ls_shift/su_max 0.001
_refine_ls_shift/su_mean 0.000
_refine_ls_structure_factor_coef Fsqd
_refine_ls_weighting_details 'w=1/[\s^2^(Fo^2^)+(0.0610P)^2^+1.7197P] where P=(Fo^2^+2Fc^2^)/3'
_refine_ls_weighting_scheme calc
_refine_ls_wR_factor_gt 0.1120
_refine_ls_wR_factor_ref 0.1221
_reflns_Friedel_coverage 0.000
_reflns_number_gt 6196
_reflns_number_total 7473
_reflns_threshold_expression 'I > 2\s(I)'
_cod_data_source_file jo6b02757_si_002.cif
_cod_data_source_block shelxl
_cod_original_cell_volume 4092.87(13)
_cod_database_code 4032306
_shelx_shelxl_version_number 2014/7
_shelx_space_group_comment
;
The symmetry employed for this shelxl refinement is uniquely defined
by the following loop, which should always be used as a source of
symmetry information in preference to the above space-group names.
They are only intended as comments.
;
_shelx_estimated_absorpt_t_min 0.880
_shelx_estimated_absorpt_t_max 0.966

loop_
_space_group_symop_operation_xyz
'x, y, z'
'-x, y+1/2, -z+1/2'
'-x, -y, -z'
'x, -y-1/2, z-1/2'

loop_
_atom_site_label
_atom_site_type_symbol
_atom_site_fract_x
_atom_site_fract_y
_atom_site_fract_z
_atom_site_U_iso_or_equiv
_atom_site_adp_type
_atom_site_occupancy
_atom_site_site_symmetry_order
_atom_site_calc_flag
_atom_site_refinement_flags_posn
_atom_site_refinement_flags_adp
C1 C 0.20475(10) 0.82435(12) 0.49779(6) 0.0185(3) Uani 1 1 d . .
C2 C 0.11199(10) 0.79188(12) 0.46727(6) 0.0171(3) Uani 1 1 d . .
C3 C 0.12758(10) 0.73087(12) 0.41970(6) 0.0166(3) Uani 1 1 d . .
C4 C 0.22907(10) 0.69338(12) 0.42853(6) 0.0171(3) Uani 1 1 d . .
C5 C 0.27580(10) 0.76751(12) 0.46845(6) 0.0192(3) Uani 1 1 d . .
C6 C 0.02229(10) 0.81721(12) 0.47988(6) 0.0170(3) Uani 1 1 d . .
C7 C -0.05199(10) 0.78661(12) 0.44022(6) 0.0175(3) Uani 1 1 d . .
H7 H -0.1141 0.7934 0.4489 0.021 Uiso 1 1 calc R U
C8 C -0.03896(10) 0.74583(12) 0.38766(6) 0.0169(3) Uani 1 1 d . .
C9 C -0.12072(10) 0.71394(12) 0.34832(6) 0.0175(3) Uani 1 1 d . .
C10 C -0.21460(10) 0.75748(13) 0.35017(6) 0.0195(3) Uani 1 1 d . .
C11 C -0.23491(10) 0.86135(13) 0.37617(6) 0.0210(3) Uani 1 1 d . .
H11 H -0.1846 0.9063 0.3938 0.025 Uiso 1 1 calc R U
C12 C -0.32521(11) 0.89816(14) 0.37634(6) 0.0250(3) Uani 1 1 d . .
H12 H -0.3365 0.9682 0.3938 0.030 Uiso 1 1 calc R U
C13 C -0.40158(11) 0.83343(15) 0.35086(6) 0.0277(4) Uani 1 1 d . .
H13 H -0.4641 0.8573 0.3530 0.033 Uiso 1 1 calc R U
C14 C -0.38496(11) 0.73610(14) 0.32308(6) 0.0263(4) Uani 1 1 d . .
H14 H -0.4364 0.6934 0.3051 0.032 Uiso 1 1 calc R U
C15 C -0.29230(10) 0.69800(13) 0.32066(6) 0.0218(3) Uani 1 1 d . .
C16 C -0.27482(11) 0.60269(13) 0.28768(6) 0.0239(3) Uani 1 1 d . .
H16 H -0.3261 0.5585 0.2707 0.029 Uiso 1 1 calc R U
C17 C -0.18644(11) 0.57366(13) 0.28004(6) 0.0229(3) Uani 1 1 d . .
H17 H -0.1771 0.5132 0.2555 0.027 Uiso 1 1 calc R U
C18 C -0.10690(10) 0.63235(12) 0.30820(6) 0.0193(3) Uani 1 1 d . .
C19 C -0.01401(10) 0.61880(12) 0.29194(6) 0.0188(3) Uani 1 1 d . .
C20 C -0.00224(11) 0.55665(13) 0.24318(6) 0.0229(3) Uani 1 1 d . .
H20 H -0.0535 0.5142 0.2249 0.027 Uiso 1 1 calc R U
C21 C 0.08077(11) 0.55701(13) 0.22246(6) 0.0260(3) Uani 1 1 d . .
H21 H 0.0883 0.5103 0.1917 0.031 Uiso 1 1 calc R U
C22 C 0.15615(11) 0.62637(13) 0.24637(6) 0.0238(3) Uani 1 1 d . .
C23 C 0.24020(12) 0.63402(14) 0.22251(7) 0.0303(4) Uani 1 1 d . .
H23 H 0.2475 0.5889 0.1912 0.036 Uiso 1 1 calc R U
C24 C 0.31104(13) 0.70543(15) 0.24398(7) 0.0333(4) Uani 1 1 d . .
H24 H 0.3685 0.7068 0.2289 0.040 Uiso 1 1 calc R U
C25 C 0.29836(12) 0.77709(14) 0.28869(7) 0.0295(4) Uani 1 1 d . .
H25 H 0.3459 0.8303 0.3020 0.035 Uiso 1 1 calc R U
C26 C 0.21820(11) 0.77069(13) 0.31304(6) 0.0231(3) Uani 1 1 d . .
H26 H 0.2105 0.8206 0.3426 0.028 Uiso 1 1 calc R U
C27 C 0.14655(10) 0.69067(12) 0.29471(6) 0.0197(3) Uani 1 1 d . .
C28 C 0.06302(10) 0.67629(12) 0.32063(6) 0.0178(3) Uani 1 1 d . .
C29 C 0.05339(10) 0.71960(11) 0.37553(6) 0.0161(3) Uani 1 1 d . .
C30 C 0.00729(10) 0.86974(12) 0.53456(6) 0.0186(3) Uani 1 1 d . .
H30A H 0.0330 0.9482 0.5363 0.022 Uiso 1 1 calc R U
H30B H 0.0436 0.8252 0.5645 0.022 Uiso 1 1 calc R U
C31 C -0.09481(10) 0.87502(13) 0.54512(6) 0.0208(3) Uani 1 1 d . .
H31A H -0.1314 0.9207 0.5157 0.025 Uiso 1 1 calc R U
H31B H -0.1212 0.7968 0.5433 0.025 Uiso 1 1 calc R U
C32 C -0.10581(11) 0.92720(13) 0.60076(6) 0.0220(3) Uani 1 1 d . .
H32A H -0.0693 0.8816 0.6303 0.026 Uiso 1 1 calc R U
H32B H -0.0798 1.0056 0.6026 0.026 Uiso 1 1 calc R U
C33 C -0.20750(11) 0.93149(14) 0.61064(6) 0.0267(4) Uani 1 1 d . .
H33A H -0.2338 0.8542 0.6082 0.040 Uiso 1 1 calc R U
H33B H -0.2432 0.9801 0.5827 0.040 Uiso 1 1 calc R U
H33C H -0.2112 0.9629 0.6473 0.040 Uiso 1 1 calc R U
C34 C 0.37303(10) 0.77987(12) 0.47638(6) 0.0199(3) Uani 1 1 d . .
C35 C 0.42273(10) 0.70624(13) 0.44672(6) 0.0212(3) Uani 1 1 d . .
H35 H 0.4879 0.7194 0.4466 0.025 Uiso 1 1 calc R U
C36 C 0.38067(10) 0.61298(12) 0.41687(6) 0.0189(3) Uani 1 1 d . .
C37 C 0.43845(10) 0.53336(13) 0.39029(6) 0.0212(3) Uani 1 1 d . .
C38 C 0.53882(10) 0.51786(13) 0.40692(6) 0.0229(3) Uani 1 1 d . .
C39 C 0.58745(11) 0.55048(14) 0.45885(7) 0.0264(3) Uani 1 1 d . .
H39 H 0.5535 0.5842 0.4853 0.032 Uiso 1 1 calc R U
C40 C 0.68224(11) 0.53444(16) 0.47170(7) 0.0319(4) Uani 1 1 d . .
H40 H 0.7132 0.5600 0.5062 0.038 Uiso 1 1 calc R U
C41 C 0.73403(12) 0.48092(17) 0.43461(7) 0.0360(4) Uani 1 1 d . .
H41 H 0.8000 0.4724 0.4434 0.043 Uiso 1 1 calc R U
C42 C 0.68891(12) 0.44115(15) 0.38577(7) 0.0336(4) Uani 1 1 d . .
H42 H 0.7234 0.4010 0.3615 0.040 Uiso 1 1 calc R U
C43 C 0.59144(11) 0.45868(14) 0.37068(7) 0.0274(4) Uani 1 1 d . .
C44 C 0.54506(12) 0.41801(14) 0.31964(7) 0.0300(4) Uani 1 1 d . .
H44 H 0.5812 0.3881 0.2933 0.036 Uiso 1 1 calc R U
C45 C 0.45050(12) 0.42097(14) 0.30773(7) 0.0279(4) Uani 1 1 d . .
H45 H 0.4211 0.3884 0.2743 0.033 Uiso 1 1 calc R U
C46 C 0.39412(11) 0.47255(13) 0.34483(6) 0.0224(3) Uani 1 1 d . .
C47 C 0.29333(11) 0.45421(13) 0.33887(6) 0.0218(3) Uani 1 1 d . .
C48 C 0.25032(11) 0.37301(13) 0.29988(6) 0.0267(4) Uani 1 1 d . .
H48 H 0.2863 0.3397 0.2743 0.032 Uiso 1 1 calc R U
C49 C 0.15919(11) 0.34255(13) 0.29862(7) 0.0266(4) Uani 1 1 d . .
H49 H 0.1308 0.2938 0.2701 0.032 Uiso 1 1 calc R U
C50 C 0.10552(11) 0.38225(12) 0.33913(6) 0.0217(3) Uani 1 1 d . .
C51 C 0.01257(11) 0.34397(13) 0.34007(7) 0.0257(3) Uani 1 1 d . .
H51 H -0.0161 0.2958 0.3114 0.031 Uiso 1 1 calc R U
C52 C -0.03664(11) 0.37535(13) 0.38160(7) 0.0254(3) Uani 1 1 d . .
H52 H -0.1000 0.3520 0.3810 0.030 Uiso 1 1 calc R U
C53 C 0.00745(10) 0.44269(13) 0.42535(6) 0.0233(3) Uani 1 1 d . .
H53 H -0.0248 0.4596 0.4557 0.028 Uiso 1 1 calc R U
C54 C 0.09679(10) 0.48415(12) 0.42445(6) 0.0196(3) Uani 1 1 d . .
H54 H 0.1253 0.5294 0.4543 0.024 Uiso 1 1 calc R U
C55 C 0.14707(10) 0.46069(12) 0.37983(6) 0.0191(3) Uani 1 1 d . .
C56 C 0.23914(10) 0.50675(12) 0.37533(6) 0.0184(3) Uani 1 1 d . .
C57 C 0.28004(10) 0.60385(12) 0.40732(6) 0.0177(3) Uani 1 1 d . .
C58 C 0.42472(11) 0.86980(13) 0.51255(6) 0.0229(3) Uani 1 1 d . .
H58A H 0.3833 0.9370 0.5136 0.027 Uiso 1 1 calc R U
H58B H 0.4802 0.8944 0.4958 0.027 Uiso 1 1 calc R U
C59 C 0.45719(11) 0.83093(14) 0.57144(6) 0.0261(3) Uani 1 1 d . .
H59A H 0.4867 0.7547 0.5710 0.031 Uiso 1 1 calc R U
H59B H 0.4024 0.8246 0.5917 0.031 Uiso 1 1 calc R U
C60 C 0.52772(11) 0.91605(14) 0.60079(7) 0.0284(4) Uani 1 1 d . .
H60A H 0.5861 0.9126 0.5836 0.034 Uiso 1 1 calc R U
H60B H 0.5017 0.9940 0.5950 0.034 Uiso 1 1 calc R U
C61 C 0.55219(16) 0.89589(17) 0.66201(8) 0.0475(5) Uani 1 1 d . .
H61A H 0.5791 0.8194 0.6683 0.071 Uiso 1 1 calc R U
H61B H 0.4954 0.9022 0.6798 0.071 Uiso 1 1 calc R U
H61C H 0.5980 0.9531 0.6776 0.071 Uiso 1 1 calc R U
O1 O 0.21946(7) 0.88535(9) 0.53870(4) 0.0248(2) Uani 1 1 d . .

loop_
_atom_site_aniso_label
_atom_site_aniso_U_11
_atom_site_aniso_U_22
_atom_site_aniso_U_33
_atom_site_aniso_U_23
_atom_site_aniso_U_13
_atom_site_aniso_U_12
C1 0.0204(7) 0.0151(7) 0.0191(7) 0.0003(6) -0.0007(6) 0.0002(6)
C2 0.0193(7) 0.0127(7) 0.0188(7) -0.0002(5) 0.0011(6) 0.0007(5)
C3 0.0182(7) 0.0122(7) 0.0198(7) 0.0002(5) 0.0033(6) -0.0006(5)
C4 0.0176(7) 0.0157(7) 0.0178(7) 0.0005(5) 0.0013(5) -0.0017(6)
C5 0.0198(7) 0.0160(7) 0.0214(7) 0.0005(6) 0.0017(6) 0.0002(6)
C6 0.0207(7) 0.0117(7) 0.0183(7) 0.0011(5) 0.0017(6) 0.0003(6)
C7 0.0170(7) 0.0160(7) 0.0195(7) -0.0002(5) 0.0021(6) 0.0023(6)
C8 0.0196(7) 0.0120(7) 0.0186(7) 0.0009(5) 0.0009(6) 0.0003(5)
C9 0.0208(7) 0.0143(7) 0.0169(7) 0.0036(5) 0.0009(6) -0.0001(6)
C10 0.0213(8) 0.0197(7) 0.0165(7) 0.0027(6) -0.0005(6) -0.0010(6)
C11 0.0212(8) 0.0199(7) 0.0206(7) 0.0021(6) -0.0011(6) -0.0003(6)
C12 0.0239(8) 0.0231(8) 0.0272(8) -0.0001(6) 0.0010(6) 0.0026(6)
C13 0.0199(8) 0.0329(9) 0.0295(8) 0.0019(7) 0.0008(6) 0.0022(7)
C14 0.0211(8) 0.0313(9) 0.0250(8) 0.0028(7) -0.0028(6) -0.0056(7)
C15 0.0222(8) 0.0234(8) 0.0189(7) 0.0038(6) -0.0008(6) -0.0023(6)
C16 0.0270(8) 0.0248(8) 0.0185(7) 0.0000(6) -0.0015(6) -0.0070(6)
C17 0.0309(9) 0.0198(8) 0.0170(7) -0.0020(6) -0.0004(6) -0.0031(6)
C18 0.0248(8) 0.0174(7) 0.0146(7) 0.0035(5) -0.0017(6) 0.0007(6)
C19 0.0241(8) 0.0158(7) 0.0155(7) 0.0017(5) -0.0009(6) 0.0035(6)
C20 0.0288(8) 0.0202(8) 0.0180(7) -0.0017(6) -0.0026(6) 0.0029(6)
C21 0.0364(9) 0.0230(8) 0.0183(7) -0.0030(6) 0.0024(6) 0.0062(7)
C22 0.0311(9) 0.0212(8) 0.0192(7) 0.0040(6) 0.0045(6) 0.0064(6)
C23 0.0387(10) 0.0277(9) 0.0275(8) 0.0003(7) 0.0150(7) 0.0048(7)
C24 0.0375(10) 0.0296(9) 0.0368(9) 0.0026(7) 0.0192(8) 0.0008(8)
C25 0.0310(9) 0.0242(8) 0.0347(9) 0.0047(7) 0.0099(7) -0.0039(7)
C26 0.0299(8) 0.0182(7) 0.0216(7) 0.0026(6) 0.0055(6) 0.0014(6)
C27 0.0234(8) 0.0170(7) 0.0187(7) 0.0035(6) 0.0026(6) 0.0048(6)
C28 0.0225(7) 0.0135(7) 0.0169(7) 0.0024(5) 0.0004(5) 0.0040(6)
C29 0.0188(7) 0.0115(7) 0.0177(7) 0.0008(5) 0.0009(5) -0.0003(5)
C30 0.0204(7) 0.0168(7) 0.0181(7) -0.0010(6) 0.0011(6) 0.0009(6)
C31 0.0228(8) 0.0202(8) 0.0189(7) -0.0009(6) 0.0012(6) 0.0018(6)
C32 0.0274(8) 0.0197(8) 0.0185(7) -0.0009(6) 0.0023(6) 0.0021(6)
C33 0.0288(9) 0.0270(8) 0.0256(8) -0.0023(7) 0.0080(6) 0.0033(7)
C34 0.0190(7) 0.0186(7) 0.0216(7) 0.0005(6) 0.0002(6) -0.0017(6)
C35 0.0179(7) 0.0229(8) 0.0223(7) 0.0017(6) 0.0017(6) -0.0010(6)
C36 0.0186(7) 0.0191(7) 0.0191(7) 0.0019(6) 0.0023(6) 0.0010(6)
C37 0.0210(8) 0.0196(8) 0.0239(7) 0.0041(6) 0.0065(6) 0.0002(6)
C38 0.0216(8) 0.0205(8) 0.0276(8) 0.0058(6) 0.0065(6) 0.0024(6)
C39 0.0225(8) 0.0287(9) 0.0287(8) 0.0077(7) 0.0059(6) 0.0028(7)
C40 0.0225(8) 0.0424(10) 0.0305(9) 0.0134(8) 0.0023(7) 0.0020(7)
C41 0.0206(8) 0.0499(11) 0.0382(10) 0.0168(8) 0.0062(7) 0.0100(8)
C42 0.0272(9) 0.0355(10) 0.0408(10) 0.0108(8) 0.0146(7) 0.0099(7)
C43 0.0249(8) 0.0232(8) 0.0361(9) 0.0073(7) 0.0109(7) 0.0048(7)
C44 0.0321(9) 0.0238(8) 0.0375(9) -0.0020(7) 0.0171(7) 0.0040(7)
C45 0.0325(9) 0.0232(8) 0.0295(8) -0.0032(7) 0.0100(7) 0.0020(7)
C46 0.0271(8) 0.0171(7) 0.0240(8) -0.0002(6) 0.0067(6) 0.0034(6)
C47 0.0250(8) 0.0177(7) 0.0224(7) -0.0004(6) 0.0023(6) 0.0035(6)
C48 0.0317(9) 0.0210(8) 0.0271(8) -0.0075(6) 0.0026(7) 0.0060(7)
C49 0.0314(9) 0.0176(8) 0.0285(8) -0.0072(6) -0.0041(7) 0.0034(6)
C50 0.0255(8) 0.0124(7) 0.0251(8) -0.0001(6) -0.0039(6) 0.0017(6)
C51 0.0263(8) 0.0148(7) 0.0329(8) -0.0006(6) -0.0076(6) -0.0013(6)
C52 0.0203(8) 0.0181(8) 0.0363(9) 0.0048(6) -0.0019(6) -0.0034(6)
C53 0.0211(8) 0.0198(8) 0.0285(8) 0.0023(6) 0.0019(6) -0.0001(6)
C54 0.0203(7) 0.0152(7) 0.0222(7) 0.0012(6) -0.0014(6) 0.0007(6)
C55 0.0205(7) 0.0125(7) 0.0228(7) 0.0014(6) -0.0017(6) 0.0023(6)
C56 0.0210(7) 0.0145(7) 0.0188(7) 0.0006(6) -0.0001(6) 0.0024(6)
C57 0.0182(7) 0.0170(7) 0.0178(7) 0.0011(6) 0.0017(5) 0.0004(6)
C58 0.0213(8) 0.0201(8) 0.0268(8) -0.0024(6) 0.0016(6) -0.0039(6)
C59 0.0281(8) 0.0228(8) 0.0260(8) -0.0013(6) -0.0007(6) -0.0024(7)
C60 0.0265(8) 0.0274(9) 0.0293(8) -0.0019(7) -0.0036(7) -0.0025(7)
C61 0.0646(14) 0.0371(11) 0.0337(10) 0.0009(8) -0.0185(9) -0.0126(10)
O1 0.0235(6) 0.0251(6) 0.0248(6) -0.0095(4) -0.0006(4) 0.0002(4)

loop_
_atom_type_symbol
_atom_type_description
_atom_type_scat_dispersion_real
_atom_type_scat_dispersion_imag
_atom_type_scat_source
C C 0.0181 0.0091 'International Tables Vol C Tables 4.2.6.8 and 6.1.1.4'
H H 0.0000 0.0000 'International Tables Vol C Tables 4.2.6.8 and 6.1.1.4'
O O 0.0492 0.0322 'International Tables Vol C Tables 4.2.6.8 and 6.1.1.4'

loop_
_geom_angle_atom_site_label_1
_geom_angle_atom_site_label_2
_geom_angle_atom_site_label_3
_geom_angle
O1 C1 C5 127.16(13)
O1 C1 C2 127.11(13)
C5 C1 C2 105.73(12)
C6 C2 C3 123.03(13)
C6 C2 C1 128.74(13)
C3 C2 C1 108.20(12)
C2 C3 C29 119.33(13)
C2 C3 C4 106.72(12)
C29 C3 C4 133.91(13)
C5 C4 C57 119.26(13)
C5 C4 C3 106.30(12)
C57 C4 C3 134.40(13)
C34 C5 C4 122.41(13)
C34 C5 C1 129.04(13)
C4 C5 C1 108.55(12)
C7 C6 C2 115.78(13)
C7 C6 C30 122.30(13)
C2 C6 C30 121.86(12)
C6 C7 C8 122.76(13)
C6 C7 H7 118.6
C8 C7 H7 118.6
C7 C8 C29 120.30(13)
C7 C8 C9 119.56(13)
C29 C8 C9 119.50(12)
C18 C9 C10 118.84(13)
C18 C9 C8 117.21(13)
C10 C9 C8 123.89(13)
C11 C10 C15 116.75(13)
C11 C10 C9 124.33(13)
C15 C10 C9 118.74(13)
C12 C11 C10 121.58(14)
C12 C11 H11 119.2
C10 C11 H11 119.2
C11 C12 C13 120.80(15)
C11 C12 H12 119.6
C13 C12 H12 119.6
C14 C13 C12 119.43(15)
C14 C13 H13 120.3
C12 C13 H13 120.3
C13 C14 C15 120.95(15)
C13 C14 H14 119.5
C15 C14 H14 119.5
C14 C15 C16 120.84(14)
C14 C15 C10 120.14(14)
C16 C15 C10 118.99(14)
C17 C16 C15 121.24(14)
C17 C16 H16 119.4
C15 C16 H16 119.4
C16 C17 C18 121.17(14)
C16 C17 H17 119.4
C18 C17 H17 119.4
C9 C18 C17 119.01(14)
C9 C18 C19 119.28(13)
C17 C18 C19 121.34(13)
C28 C19 C20 119.26(14)
C28 C19 C18 120.22(13)
C20 C19 C18 120.19(13)
C21 C20 C19 121.41(14)
C21 C20 H20 119.3
C19 C20 H20 119.3
C20 C21 C22 120.58(14)
C20 C21 H21 119.7
C22 C21 H21 119.7
C23 C22 C21 120.92(14)
C23 C22 C27 119.64(15)
C21 C22 C27 119.43(14)
C24 C23 C22 120.88(15)
C24 C23 H23 119.6
C22 C23 H23 119.6
C23 C24 C25 119.62(15)
C23 C24 H24 120.2
C25 C24 H24 120.2
C26 C25 C24 120.72(16)
C26 C25 H25 119.6
C24 C25 H25 119.6
C25 C26 C27 121.04(14)
C25 C26 H26 119.5
C27 C26 H26 119.5
C26 C27 C22 117.59(13)
C26 C27 C28 123.33(13)
C22 C27 C28 118.99(14)
C19 C28 C27 118.94(13)
C19 C28 C29 117.45(13)
C27 C28 C29 123.61(13)
C3 C29 C8 116.32(12)
C3 C29 C28 125.36(13)
C8 C29 C28 118.17(12)
C6 C30 C31 114.98(12)
C6 C30 H30A 108.5
C31 C30 H30A 108.5
C6 C30 H30B 108.5
C31 C30 H30B 108.5
H30A C30 H30B 107.5
C32 C31 C30 112.83(12)
C32 C31 H31A 109.0
C30 C31 H31A 109.0
C32 C31 H31B 109.0
C30 C31 H31B 109.0
H31A C31 H31B 107.8
C33 C32 C31 112.14(12)
C33 C32 H32A 109.2
C31 C32 H32A 109.2
C33 C32 H32B 109.2
C31 C32 H32B 109.2
H32A C32 H32B 107.9
C32 C33 H33A 109.5
C32 C33 H33B 109.5
H33A C33 H33B 109.5
C32 C33 H33C 109.5
H33A C33 H33C 109.5
H33B C33 H33C 109.5
C35 C34 C5 116.20(13)
C35 C34 C58 119.66(13)
C5 C34 C58 124.09(13)
C34 C35 C36 122.69(14)
C34 C35 H35 118.7
C36 C35 H35 118.7
C35 C36 C57 119.66(13)
C35 C36 C37 119.87(13)
C57 C36 C37 120.08(13)
C46 C37 C38 119.04(14)
C46 C37 C36 117.03(13)
C38 C37 C36 123.87(14)
C39 C38 C43 116.87(14)
C39 C38 C37 124.47(14)
C43 C38 C37 118.50(14)
C40 C39 C38 121.53(15)
C40 C39 H39 119.2
C38 C39 H39 119.2
C39 C40 C41 120.88(17)
C39 C40 H40 119.6
C41 C40 H40 119.6
C42 C41 C40 119.44(16)
C42 C41 H41 120.3
C40 C41 H41 120.3
C41 C42 C43 121.05(16)
C41 C42 H42 119.5
C43 C42 H42 119.5
C42 C43 C44 120.81(15)
C42 C43 C38 119.98(16)
C44 C43 C38 119.21(14)
C45 C44 C43 121.37(15)
C45 C44 H44 119.3
C43 C44 H44 119.3
C44 C45 C46 120.91(15)
C44 C45 H45 119.5
C46 C45 H45 119.5
C37 C46 C45 118.94(14)
C37 C46 C47 119.67(13)
C45 C46 C47 121.16(14)
C56 C47 C48 119.34(14)
C56 C47 C46 120.24(13)
C48 C47 C46 120.07(13)
C49 C48 C47 121.33(14)
C49 C48 H48 119.3
C47 C48 H48 119.3
C48 C49 C50 121.04(14)
C48 C49 H49 119.5
C50 C49 H49 119.5
C51 C50 C49 120.95(14)
C51 C50 C55 120.01(14)
C49 C50 C55 119.03(14)
C52 C51 C50 120.92(14)
C52 C51 H51 119.5
C50 C51 H51 119.5
C51 C52 C53 119.46(14)
C51 C52 H52 120.3
C53 C52 H52 120.3
C54 C53 C52 120.60(15)
C54 C53 H53 119.7
C52 C53 H53 119.7
C53 C54 C55 121.29(14)
C53 C54 H54 119.4
C55 C54 H54 119.4
C54 C55 C50 117.08(13)
C54 C55 C56 123.68(13)
C50 C55 C56 119.15(13)
C47 C56 C55 118.53(13)
C47 C56 C57 117.72(13)
C55 C56 C57 123.74(13)
C4 C57 C36 116.39(13)
C4 C57 C56 125.64(13)
C36 C57 C56 117.93(13)
C34 C58 C59 114.30(13)
C34 C58 H58A 108.7
C59 C58 H58A 108.7
C34 C58 H58B 108.7
C59 C58 H58B 108.7
H58A C58 H58B 107.6
C58 C59 C60 110.40(13)
C58 C59 H59A 109.6
C60 C59 H59A 109.6
C58 C59 H59B 109.6
C60 C59 H59B 109.6
H59A C59 H59B 108.1
C61 C60 C59 114.49(14)
C61 C60 H60A 108.6
C59 C60 H60A 108.6
C61 C60 H60B 108.6
C59 C60 H60B 108.6
H60A C60 H60B 107.6
C60 C61 H61A 109.5
C60 C61 H61B 109.5
H61A C61 H61B 109.5
C60 C61 H61C 109.5
H61A C61 H61C 109.5
H61B C61 H61C 109.5

loop_
_geom_bond_atom_site_label_1
_geom_bond_atom_site_label_2
_geom_bond_distance
C1 O1 1.2262(17)
C1 C5 1.485(2)
C1 C2 1.4877(19)
C2 C6 1.399(2)
C2 C3 1.4117(19)
C3 C29 1.4193(19)
C3 C4 1.5116(19)
C4 C5 1.409(2)
C4 C57 1.418(2)
C5 C34 1.393(2)
C6 C7 1.390(2)
C6 C30 1.5169(19)
C7 C8 1.4105(19)
C7 H7 0.9500
C8 C29 1.434(2)
C8 C9 1.4643(19)
C9 C18 1.405(2)
C9 C10 1.450(2)
C10 C11 1.422(2)
C10 C15 1.428(2)
C11 C12 1.369(2)
C11 H11 0.9500
C12 C13 1.409(2)
C12 H12 0.9500
C13 C14 1.366(2)
C13 H13 0.9500
C14 C15 1.415(2)
C14 H14 0.9500
C15 C16 1.421(2)
C16 C17 1.354(2)
C16 H16 0.9500
C17 C18 1.429(2)
C17 H17 0.9500
C18 C19 1.454(2)
C19 C28 1.401(2)
C19 C20 1.429(2)
C20 C21 1.360(2)
C20 H20 0.9500
C21 C22 1.416(2)
C21 H21 0.9500
C22 C23 1.416(2)
C22 C27 1.427(2)
C23 C24 1.367(2)
C23 H23 0.9500
C24 C25 1.412(2)
C24 H24 0.9500
C25 C26 1.371(2)
C25 H25 0.9500
C26 C27 1.420(2)
C26 H26 0.9500
C27 C28 1.444(2)
C28 C29 1.4625(19)
C30 C31 1.527(2)
C30 H30A 0.9900
C30 H30B 0.9900
C31 C32 1.5225(19)
C31 H31A 0.9900
C31 H31B 0.9900
C32 C33 1.516(2)
C32 H32A 0.9900
C32 H32B 0.9900
C33 H33A 0.9800
C33 H33B 0.9800
C33 H33C 0.9800
C34 C35 1.388(2)
C34 C58 1.506(2)
C35 C36 1.405(2)
C35 H35 0.9500
C36 C57 1.439(2)
C36 C37 1.460(2)
C37 C46 1.401(2)
C37 C38 1.457(2)
C38 C39 1.419(2)
C38 C43 1.423(2)
C39 C40 1.370(2)
C39 H39 0.9500
C40 C41 1.400(2)
C40 H40 0.9500
C41 C42 1.364(3)
C41 H41 0.9500
C42 C43 1.416(2)
C42 H42 0.9500
C43 C44 1.418(2)
C44 C45 1.352(2)
C44 H44 0.9500
C45 C46 1.432(2)
C45 H45 0.9500
C46 C47 1.453(2)
C47 C56 1.406(2)
C47 C48 1.428(2)
C48 C49 1.355(2)
C48 H48 0.9500
C49 C50 1.417(2)
C49 H49 0.9500
C50 C51 1.414(2)
C50 C55 1.426(2)
C51 C52 1.367(2)
C51 H51 0.9500
C52 C53 1.410(2)
C52 H52 0.9500
C53 C54 1.377(2)
C53 H53 0.9500
C54 C55 1.418(2)
C54 H54 0.9500
C55 C56 1.448(2)
C56 C57 1.459(2)
C58 C59 1.525(2)
C58 H58A 0.9900
C58 H58B 0.9900
C59 C60 1.530(2)
C59 H59A 0.9900
C59 H59B 0.9900
C60 C61 1.513(2)
C60 H60A 0.9900
C60 H60B 0.9900
C61 H61A 0.9800
C61 H61B 0.9800
C61 H61C 0.9800

loop_
_geom_torsion_atom_site_label_1
_geom_torsion_atom_site_label_2
_geom_torsion_atom_site_label_3
_geom_torsion_atom_site_label_4
_geom_torsion
O1 C1 C2 C6 -4.2(2)
C5 C1 C2 C6 175.77(14)
O1 C1 C2 C3 173.90(14)
C5 C1 C2 C3 -6.13(15)
C6 C2 C3 C29 17.0(2)
C1 C2 C3 C29 -161.27(12)
C6 C2 C3 C4 -164.83(13)
C1 C2 C3 C4 16.93(15)
C2 C3 C4 C5 -22.00(15)
C29 C3 C4 C5 155.82(15)
C2 C3 C4 C57 155.82(15)
C29 C3 C4 C57 -26.4(3)
C57 C4 C5 C34 19.7(2)
C3 C4 C5 C34 -162.10(13)
C57 C4 C5 C1 -160.13(13)
C3 C4 C5 C1 18.08(15)
O1 C1 C5 C34 -7.8(3)
C2 C1 C5 C34 172.20(14)
O1 C1 C5 C4 171.97(14)
C2 C1 C5 C4 -8.00(15)
C3 C2 C6 C7 -5.0(2)
C1 C2 C6 C7 172.82(13)
C3 C2 C6 C30 172.25(13)
C1 C2 C6 C30 -9.9(2)
C2 C6 C7 C8 -7.7(2)
C30 C6 C7 C8 175.04(13)
C6 C7 C8 C29 8.5(2)
C6 C7 C8 C9 179.24(13)
C7 C8 C9 C18 -153.70(13)
C29 C8 C9 C18 17.13(19)
C7 C8 C9 C10 23.3(2)
C29 C8 C9 C10 -165.84(13)
C18 C9 C10 C11 -160.30(14)
C8 C9 C10 C11 22.7(2)
C18 C9 C10 C15 14.7(2)
C8 C9 C10 C15 -162.30(13)
C15 C10 C11 C12 4.7(2)
C9 C10 C11 C12 179.75(14)
C10 C11 C12 C13 0.4(2)
C11 C12 C13 C14 -3.7(2)
C12 C13 C14 C15 1.5(2)
C13 C14 C15 C16 -174.26(15)
C13 C14 C15 C10 3.7(2)
C11 C10 C15 C14 -6.7(2)
C9 C10 C15 C14 177.94(13)
C11 C10 C15 C16 171.34(13)
C9 C10 C15 C16 -4.0(2)
C14 C15 C16 C17 172.26(14)
C10 C15 C16 C17 -5.8(2)
C15 C16 C17 C18 4.9(2)
C10 C9 C18 C17 -15.7(2)
C8 C9 C18 C17 161.46(13)
C10 C9 C18 C19 157.43(13)
C8 C9 C18 C19 -25.39(19)
C16 C17 C18 C9 6.1(2)
C16 C17 C18 C19 -166.87(14)
C9 C18 C19 C28 7.7(2)
C17 C18 C19 C28 -179.27(13)
C9 C18 C19 C20 -165.63(13)
C17 C18 C19 C20 7.4(2)
C28 C19 C20 C21 -3.5(2)
C18 C19 C20 C21 169.96(14)
C19 C20 C21 C22 -4.9(2)
C20 C21 C22 C23 -175.06(15)
C20 C21 C22 C27 4.0(2)
C21 C22 C23 C24 176.64(15)
C27 C22 C23 C24 -2.4(2)
C22 C23 C24 C25 -3.5(3)
C23 C24 C25 C26 4.2(3)
C24 C25 C26 C27 1.1(2)
C25 C26 C27 C22 -6.8(2)
C25 C26 C27 C28 176.73(14)
C23 C22 C27 C26 7.4(2)
C21 C22 C27 C26 -171.63(14)
C23 C22 C27 C28 -175.97(14)
C21 C22 C27 C28 5.0(2)
C20 C19 C28 C27 12.3(2)
C18 C19 C28 C27 -161.09(13)
C20 C19 C28 C29 -168.25(13)
C18 C19 C28 C29 18.32(19)
C26 C27 C28 C19 163.30(14)
C22 C27 C28 C19 -13.1(2)
C26 C27 C28 C29 -16.1(2)
C22 C27 C28 C29 167.55(13)
C2 C3 C29 C8 -15.42(19)
C4 C3 C29 C8 166.97(14)
C2 C3 C29 C28 169.10(13)
C4 C3 C29 C28 -8.5(2)
C7 C8 C29 C3 3.47(19)
C9 C8 C29 C3 -167.30(12)
C7 C8 C29 C28 179.28(13)
C9 C8 C29 C28 8.51(19)
C19 C28 C29 C3 149.24(14)
C27 C28 C29 C3 -31.4(2)
C19 C28 C29 C8 -26.16(19)
C27 C28 C29 C8 153.22(13)
C7 C6 C30 C31 6.04(19)
C2 C6 C30 C31 -171.07(13)
C6 C30 C31 C32 179.36(12)
C30 C31 C32 C33 -179.85(12)
C4 C5 C34 C35 -6.5(2)
C1 C5 C34 C35 173.28(14)
C4 C5 C34 C58 170.80(14)
C1 C5 C34 C58 -9.4(2)
C5 C34 C35 C36 -9.5(2)
C58 C34 C35 C36 173.06(13)
C34 C35 C36 C57 12.2(2)
C34 C35 C36 C37 -174.94(13)
C35 C36 C37 C46 -155.05(14)
C57 C36 C37 C46 17.8(2)
C35 C36 C37 C38 22.3(2)
C57 C36 C37 C38 -164.90(14)
C46 C37 C38 C39 -163.56(15)
C36 C37 C38 C39 19.2(2)
C46 C37 C38 C43 11.6(2)
C36 C37 C38 C43 -165.67(14)
C43 C38 C39 C40 5.4(2)
C37 C38 C39 C40 -179.38(15)
C38 C39 C40 C41 -2.5(3)
C39 C40 C41 C42 -2.0(3)
C40 C41 C42 C43 3.5(3)
C41 C42 C43 C44 179.44(16)
C41 C42 C43 C38 -0.5(2)
C39 C38 C43 C42 -3.9(2)
C37 C38 C43 C42 -179.39(14)
C39 C38 C43 C44 176.21(14)
C37 C38 C43 C44 0.7(2)
C42 C43 C44 C45 171.36(16)
C38 C43 C44 C45 -8.7(2)
C43 C44 C45 C46 4.3(2)
C38 C37 C46 C45 -16.1(2)
C36 C37 C46 C45 161.40(14)
C38 C37 C46 C47 158.42(14)
C36 C37 C46 C47 -24.1(2)
C44 C45 C46 C37 8.3(2)
C44 C45 C46 C47 -166.07(15)
C37 C46 C47 C56 6.4(2)
C45 C46 C47 C56 -179.23(14)
C37 C46 C47 C48 -166.68(14)
C45 C46 C47 C48 7.7(2)
C56 C47 C48 C49 -2.4(2)
C46 C47 C48 C49 170.77(15)
C47 C48 C49 C50 -5.8(2)
C48 C49 C50 C51 -175.44(15)
C48 C49 C50 C55 3.7(2)
C49 C50 C51 C52 174.89(15)
C55 C50 C51 C52 -4.2(2)
C50 C51 C52 C53 -2.8(2)
C51 C52 C53 C54 5.0(2)
C52 C53 C54 C55 0.0(2)
C53 C54 C55 C50 -6.8(2)
C53 C54 C55 C56 176.73(14)
C51 C50 C55 C54 8.8(2)
C49 C50 C55 C54 -170.27(13)
C51 C50 C55 C56 -174.53(13)
C49 C50 C55 C56 6.4(2)
C48 C47 C56 C55 12.3(2)
C46 C47 C56 C55 -160.88(13)
C48 C47 C56 C57 -168.82(13)
C46 C47 C56 C57 18.0(2)
C54 C55 C56 C47 162.17(14)
C50 C55 C56 C47 -14.2(2)
C54 C55 C56 C57 -16.7(2)
C50 C55 C56 C57 166.92(13)
C5 C4 C57 C36 -16.2(2)
C3 C4 C57 C36 166.22(14)
C5 C4 C57 C56 166.15(13)
C3 C4 C57 C56 -11.4(3)
C35 C36 C57 C4 1.1(2)
C37 C36 C57 C4 -171.72(13)
C35 C36 C57 C56 178.97(13)
C37 C36 C57 C56 6.1(2)
C47 C56 C57 C4 153.73(14)
C55 C56 C57 C4 -27.4(2)
C47 C56 C57 C36 -23.91(19)
C55 C56 C57 C36 154.95(13)
C35 C34 C58 C59 -89.56(17)
C5 C34 C58 C59 93.24(18)
C34 C58 C59 C60 166.70(13)
C58 C59 C60 C61 170.47(16)
